data_2238635
loop_
_publ_author_name
'Wang, Lian-Ke'
'Zhu, Wei-Ju'
'Zhou, Hong-Ping'

_publ_section_title
;
 Bis((<i>E</i>)-2-{5,5-dimethyl-3-[4-(1<i>H</i>-1,2,4-triazol-1-yl-\k<i>N</i>^4^)styryl]cyclohex-2-enylidene}malononitrile)diiodidomercury(II)
;
_journal_issue 10
_journal_name_full 'Acta Crystallographica Section E'
_journal_page_first m556
_journal_page_last m557
_journal_paper_doi 10.1107/S160053681302518X
_journal_volume 69
_journal_year 2013
_chemical_formula_iupac '[Hg I2 (C21 H19 N5)2]'
_chemical_formula_moiety 'C42 H38 Hg I2 N10'
_chemical_formula_sum 'C42 H38 Hg I2 N10'
_chemical_formula_weight 1137.21
_chemical_name_systematic
Bis((<i>E</i>)-2-{5,5-dimethyl-3-[4-(1<i>H</i>-1,2,4-triazol-1-yl-\k<i>N</i>^4^)styryl]cyclohex-2-enylidene}malononitrile)diiodidomercury(II)
_space_group_crystal_system monoclinic
_space_group_IT_number 15
_space_group_name_Hall '-C 2yc'
_space_group_name_H-M_alt 'C 1 2/c 1'
_symmetry_space_group_name_Hall '-C 2yc'
_symmetry_space_group_name_H-M 'C 1 2/c 1'
_atom_sites_solution_hydrogens geom
_atom_sites_solution_primary direct
_atom_sites_solution_secondary difmap
_audit_creation_method SHELXL-2013
_cell_angle_alpha 90
_cell_angle_beta 117.738(2)
_cell_angle_gamma 90
_cell_formula_units_Z 4
_cell_length_a 38.9622(16)
_cell_length_b 5.5684(12)
_cell_length_c 21.9564(14)
_cell_measurement_reflns_used 3126
_cell_measurement_temperature 291(2)
_cell_measurement_theta_max 23.64
_cell_measurement_theta_min 2.11
_cell_volume 4216.2(10)
_computing_cell_refinement 'SAINT (Bruker, 2007)'
_computing_data_collection 'SMART (Bruker, 2007)'
_computing_data_reduction 'SAINT (Bruker, 2007)'
_computing_molecular_graphics 'XP in SHELXTL (Sheldrick, 2008) and DIAMOND (Brandenburg, 1999)'
_computing_publication_material 'SHELXTL (Sheldrick, 2008)'
_computing_structure_refinement 'SHELXTL (Sheldrick, 2008)'
_computing_structure_solution 'SHELXTL (Sheldrick, 2008)'
_diffrn_ambient_temperature 291(2)
_diffrn_measured_fraction_theta_full 0.996
_diffrn_measured_fraction_theta_max 0.988
_diffrn_measurement_device_type 'Bruker APEX CCD'
_diffrn_measurement_method '\f and \w scans'
_diffrn_radiation_monochromator graphite
_diffrn_radiation_source 'fine-focus sealed tube'
_diffrn_radiation_type MoK\a
_diffrn_radiation_wavelength 0.71073
_diffrn_reflns_av_R_equivalents 0.0320
_diffrn_reflns_limit_h_max 47
_diffrn_reflns_limit_h_min -47
_diffrn_reflns_limit_k_max 6
_diffrn_reflns_limit_k_min -6
_diffrn_reflns_limit_l_max 26
_diffrn_reflns_limit_l_min -26
_diffrn_reflns_number 14961
_diffrn_reflns_theta_full 25.242
_diffrn_reflns_theta_max 25.978
_diffrn_reflns_theta_min 1.866
_exptl_absorpt_coefficient_mu 5.158
_exptl_absorpt_correction_T_max 0.457
_exptl_absorpt_correction_T_min 0.307
_exptl_absorpt_correction_type multi-scan
_exptl_absorpt_process_details '(SADABS; Bruker, 2001)'
_exptl_crystal_colour yellow
_exptl_crystal_density_diffrn 1.792
_exptl_crystal_density_method 'not measured'
_exptl_crystal_description needle
_exptl_crystal_F_000 2184
_exptl_crystal_size_max 0.30
_exptl_crystal_size_mid 0.20
_exptl_crystal_size_min 0.18
_refine_diff_density_max 0.779
_refine_diff_density_min -0.517
_refine_ls_extinction_method none
_refine_ls_goodness_of_fit_ref 1.010
_refine_ls_hydrogen_treatment constr
_refine_ls_matrix_type full
_refine_ls_number_parameters 251
_refine_ls_number_reflns 4078
_refine_ls_number_restraints 0
_refine_ls_restrained_S_all 1.010
_refine_ls_R_factor_all 0.0379
_refine_ls_R_factor_gt 0.0274
_refine_ls_shift/su_max 0.001
_refine_ls_shift/su_mean 0.000
_refine_ls_structure_factor_coef Fsqd
_refine_ls_weighting_details 'calc w=1/[\s^2^(Fo^2^)+(0.04P)^2^+0.22P] where P=(Fo^2^+2Fc^2^)/3'
_refine_ls_weighting_scheme calc
_refine_ls_wR_factor_gt 0.0667
_refine_ls_wR_factor_ref 0.0714
_reflns_number_gt 3384
_reflns_number_total 4078
_reflns_threshold_expression >2\s(I)
_cod_data_source_file hy2634.cif
_cod_data_source_block I
_cod_database_code 2238635

loop_
_space_group_symop_operation_xyz
'x, y, z'
'-x, y, -z+1/2'
'x+1/2, y+1/2, z'
'-x+1/2, y+1/2, -z+1/2'
'-x, -y, -z'
'x, -y, z-1/2'
'-x+1/2, -y+1/2, -z'
'x+1/2, -y+1/2, z-1/2'

loop_
_atom_site_type_symbol
_atom_site_label
_atom_site_fract_x
_atom_site_fract_y
_atom_site_fract_z
_atom_site_U_iso_or_equiv
_atom_site_adp_type
_atom_site_calc_flag
_atom_site_occupancy
Hg Hg1 0.0000 1.49817(4) 0.7500 0.04679(9) Uani d 1
I I1 0.06739(2) 1.65983(6) 0.84809(2) 0.06479(11) Uani d 1
C C19 0.11064(13) 0.4748(8) 0.6784(2) 0.0541(11) Uani d 1
H H19 0.1329 0.4209 0.7164 0.065 Uiso calc 1
C C15 0.06588(13) 0.4500(8) 0.5599(2) 0.0560(11) Uani d 1
H H15 0.0575 0.3788 0.5170 0.067 Uiso calc 1
C C16 0.04479(12) 0.6381(8) 0.5667(2) 0.0540(10) Uani d 1
H H16 0.0227 0.6937 0.5288 0.065 Uiso calc 1
N N5 0.01215(9) 1.2154(6) 0.67843(16) 0.0452(7) Uani d 1
N N3 0.03392(9) 0.9312(6) 0.63805(16) 0.0409(7) Uani d 1
C C13 0.12305(12) 0.1699(7) 0.6110(2) 0.0485(9) Uani d 1
H H13 0.1406 0.1013 0.6525 0.058 Uiso calc 1
C C21 -0.01308(12) 1.1596(8) 0.6130(2) 0.0590(11) Uani d 1
H H21 -0.0370 1.2354 0.5892 0.071 Uiso calc 1
C C20 0.04150(12) 1.0708(7) 0.6927(2) 0.0447(9) Uani d 1
H H20 0.0641 1.0659 0.7344 0.054 Uiso calc 1
C C17 0.05698(10) 0.7431(6) 0.63072(19) 0.0401(8) Uani d 1
C C14 0.09914(11) 0.3646(7) 0.6153(2) 0.0439(9) Uani d 1
N N4 -0.00144(11) 0.9900(6) 0.58534(19) 0.0614(10) Uani d 1
C C18 0.08964(12) 0.6650(8) 0.6862(2) 0.0528(10) Uani d 1
H H18 0.0979 0.7374 0.7290 0.063 Uiso calc 1
C C10 0.14855(11) -0.1065(7) 0.5526(2) 0.0430(9) Uani d 1
C C9 0.17746(11) -0.2203(7) 0.61823(19) 0.0481(9) Uani d 1
H H9A 0.1640 -0.3332 0.6333 0.058 Uiso calc 1
H H9B 0.1885 -0.0966 0.6532 0.058 Uiso calc 1
C C11 0.14662(11) -0.1692(7) 0.4915(2) 0.0468(9) Uani d 1
H H11 0.1295 -0.0878 0.4520 0.056 Uiso calc 1
C C12 0.12256(12) 0.0798(7) 0.5548(2) 0.0490(10) Uani d 1
H H12 0.1040 0.1402 0.5129 0.059 Uiso calc 1
C C6 0.21068(11) -0.3527(6) 0.61357(19) 0.0451(9) Uani d 1
C C5 0.19376(13) -0.5051(6) 0.5484(2) 0.0504(10) Uani d 1
H H5A 0.2147 -0.5826 0.5437 0.061 Uiso calc 1
H H5B 0.1775 -0.6298 0.5524 0.061 Uiso calc 1
C C4 0.17029(11) -0.3582(7) 0.4857(2) 0.0448(9) Uani d 1
C C1 0.19109(13) -0.6083(9) 0.4172(2) 0.0556(10) Uani d 1
C C2 0.17018(12) -0.4045(8) 0.4249(2) 0.0493(10) Uani d 1
C C3 0.14937(13) -0.2621(9) 0.3649(2) 0.0566(11) Uani d 1
N N2 0.13295(13) -0.1425(8) 0.3170(2) 0.0772(12) Uani d 1
N N1 0.20731(13) -0.7689(8) 0.4121(2) 0.0824(13) Uani d 1
C C8 0.24041(12) -0.1776(7) 0.6121(2) 0.0580(11) Uani d 1
H H8A 0.2609 -0.2658 0.6095 0.087 Uiso calc 1
H H8B 0.2510 -0.0819 0.6531 0.087 Uiso calc 1
H H8C 0.2280 -0.0748 0.5726 0.087 Uiso calc 1
C C7 0.23118(16) -0.5185(7) 0.6758(3) 0.0698(14) Uani d 1
H H7A 0.2131 -0.6351 0.6761 0.105 Uiso calc 1
H H7B 0.2411 -0.4252 0.7173 0.105 Uiso calc 1
H H7C 0.2522 -0.5992 0.6732 0.105 Uiso calc 1

loop_
_atom_site_aniso_label
_atom_site_aniso_U_11
_atom_site_aniso_U_22
_atom_site_aniso_U_33
_atom_site_aniso_U_12
_atom_site_aniso_U_13
_atom_site_aniso_U_23
Hg1 0.05187(14) 0.04752(14) 0.04360(14) 0.000 0.02444(11) 0.000
I1 0.0631(2) 0.0737(2) 0.05467(19) -0.01842(15) 0.02500(15) -0.00968(15)
C19 0.056(3) 0.069(3) 0.043(2) 0.019(2) 0.027(2) 0.012(2)
C15 0.053(3) 0.064(3) 0.050(3) 0.000(2) 0.023(2) -0.023(2)
C16 0.044(2) 0.066(3) 0.046(2) 0.008(2) 0.0154(18) -0.016(2)
N5 0.0489(19) 0.0457(18) 0.0442(18) 0.0023(15) 0.0242(16) -0.0050(15)
N3 0.0427(18) 0.0461(17) 0.0376(17) 0.0000(14) 0.0219(15) -0.0028(14)
C13 0.056(2) 0.045(2) 0.053(2) 0.0027(18) 0.032(2) 0.0038(19)
C21 0.048(2) 0.077(3) 0.048(2) 0.014(2) 0.019(2) -0.007(2)
C20 0.049(2) 0.047(2) 0.039(2) 0.0000(18) 0.0210(18) -0.0038(17)
C17 0.046(2) 0.0409(19) 0.043(2) -0.0022(17) 0.0285(18) -0.0026(17)
C14 0.049(2) 0.045(2) 0.049(2) -0.0011(18) 0.0314(19) -0.0004(18)
N4 0.050(2) 0.082(3) 0.044(2) 0.0147(18) 0.0156(17) -0.0155(18)
C18 0.064(3) 0.065(3) 0.035(2) 0.016(2) 0.028(2) -0.001(2)
C10 0.047(2) 0.0361(19) 0.051(2) -0.0018(17) 0.0268(19) -0.0027(18)
C9 0.057(2) 0.041(2) 0.051(2) -0.0002(18) 0.029(2) -0.0021(19)
C11 0.050(2) 0.045(2) 0.045(2) 0.0068(18) 0.0219(19) -0.0007(18)
C12 0.048(2) 0.048(2) 0.055(3) 0.0043(19) 0.027(2) -0.004(2)
C6 0.055(2) 0.0315(19) 0.045(2) 0.0024(17) 0.0202(18) 0.0003(17)
C5 0.061(3) 0.032(2) 0.061(3) 0.0023(18) 0.031(2) -0.0009(19)
C4 0.042(2) 0.042(2) 0.053(2) -0.0049(17) 0.0240(18) -0.0077(18)
C1 0.056(3) 0.056(3) 0.060(3) -0.002(2) 0.031(2) -0.014(2)
C2 0.047(2) 0.045(2) 0.054(3) -0.0012(19) 0.023(2) -0.012(2)
C3 0.053(3) 0.070(3) 0.045(3) 0.000(2) 0.021(2) -0.018(2)
N2 0.081(3) 0.087(3) 0.055(3) 0.007(2) 0.024(2) -0.007(2)
N1 0.082(3) 0.075(3) 0.103(3) 0.003(2) 0.053(3) -0.028(3)
C8 0.051(2) 0.047(2) 0.071(3) -0.0008(19) 0.024(2) -0.002(2)
C7 0.091(4) 0.048(3) 0.062(3) 0.014(2) 0.028(3) 0.009(2)

loop_
_atom_type_symbol
_atom_type_description
_atom_type_scat_dispersion_real
_atom_type_scat_dispersion_imag
_atom_type_scat_source
C C 0.0033 0.0016 'International Tables Vol C Tables 4.2.6.8 and 6.1.1.4'
H H 0.0000 0.0000 'International Tables Vol C Tables 4.2.6.8 and 6.1.1.4'
N N 0.0061 0.0033 'International Tables Vol C Tables 4.2.6.8 and 6.1.1.4'
I I -0.4742 1.8119 'International Tables Vol C Tables 4.2.6.8 and 6.1.1.4'
Hg Hg -2.3894 9.2266 'International Tables Vol C Tables 4.2.6.8 and 6.1.1.4'

loop_
_geom_angle_atom_site_label_1
_geom_angle_atom_site_label_2
_geom_angle_atom_site_label_3
_geom_angle_site_symmetry_1
_geom_angle_site_symmetry_3
_geom_angle
N5 Hg1 N5 2_556 . 98.89(15)
N5 Hg1 I1 2_556 . 96.43(8)
N5 Hg1 I1 . . 109.14(7)
N5 Hg1 I1 2_556 2_556 109.15(7)
N5 Hg1 I1 . 2_556 96.43(8)
I1 Hg1 I1 . 2_556 140.450(19)
C14 C19 C18 . . 121.6(4)
C14 C19 H19 . . 119.2
C18 C19 H19 . . 119.2
C16 C15 C14 . . 121.7(4)
C16 C15 H15 . . 119.1
C14 C15 H15 . . 119.1
C15 C16 C17 . . 119.3(4)
C15 C16 H16 . . 120.4
C17 C16 H16 . . 120.4
C20 N5 C21 . . 103.6(3)
C20 N5 Hg1 . . 131.0(3)
C21 N5 Hg1 . . 125.2(3)
C20 N3 N4 . . 109.6(3)
C20 N3 C17 . . 129.3(3)
N4 N3 C17 . . 121.1(3)
C12 C13 C14 . . 127.5(4)
C12 C13 H13 . . 116.3
C14 C13 H13 . . 116.3
N4 C21 N5 . . 115.0(4)
N4 C21 H21 . . 122.5
N5 C21 H21 . . 122.5
N5 C20 N3 . . 109.7(4)
N5 C20 H20 . . 125.1
N3 C20 H20 . . 125.1
C18 C17 C16 . . 120.7(3)
C18 C17 N3 . . 120.3(3)
C16 C17 N3 . . 119.0(3)
C15 C14 C19 . . 117.5(3)
C15 C14 C13 . . 124.2(4)
C19 C14 C13 . . 118.3(4)
C21 N4 N3 . . 102.1(3)
C17 C18 C19 . . 119.2(4)
C17 C18 H18 . . 120.4
C19 C18 H18 . . 120.4
C11 C10 C12 . . 119.6(4)
C11 C10 C9 . . 121.0(3)
C12 C10 C9 . . 119.4(3)
C10 C9 C6 . . 114.9(3)
C10 C9 H9A . . 108.6
C6 C9 H9A . . 108.6
C10 C9 H9B . . 108.6
C6 C9 H9B . . 108.6
H9A C9 H9B . . 107.5
C10 C11 C4 . . 122.2(4)
C10 C11 H11 . . 118.9
C4 C11 H11 . . 118.9
C13 C12 C10 . . 126.0(4)
C13 C12 H12 . . 117.0
C10 C12 H12 . . 117.0
C5 C6 C8 . . 109.7(3)
C5 C6 C7 . . 108.7(3)
C8 C6 C7 . . 108.6(4)
C5 C6 C9 . . 108.7(3)
C8 C6 C9 . . 111.5(3)
C7 C6 C9 . . 109.6(4)
C4 C5 C6 . . 111.9(3)
C4 C5 H5A . . 109.2
C6 C5 H5A . . 109.2
C4 C5 H5B . . 109.2
C6 C5 H5B . . 109.2
H5A C5 H5B . . 107.9
C2 C4 C11 . . 121.1(4)
C2 C4 C5 . . 121.6(4)
C11 C4 C5 . . 117.3(3)
N1 C1 C2 . . 178.8(5)
C4 C2 C3 . . 122.9(4)
C4 C2 C1 . . 121.2(4)
C3 C2 C1 . . 115.9(4)
N2 C3 C2 . . 178.6(5)
C6 C8 H8A . . 109.5
C6 C8 H8B . . 109.5
H8A C8 H8B . . 109.5
C6 C8 H8C . . 109.5
H8A C8 H8C . . 109.5
H8B C8 H8C . . 109.5
C6 C7 H7A . . 109.5
C6 C7 H7B . . 109.5
H7A C7 H7B . . 109.5
C6 C7 H7C . . 109.5
H7A C7 H7C . . 109.5
H7B C7 H7C . . 109.5

loop_
_geom_bond_atom_site_label_1
_geom_bond_atom_site_label_2
_geom_bond_distance
Hg1 N5 2.422(3)
Hg1 I1 2.6606(8)
C19 C14 1.385(6)
C19 C18 1.397(5)
C19 H19 0.9300
C15 C16 1.381(5)
C15 C14 1.384(6)
C15 H15 0.9300
C16 C17 1.386(5)
C16 H16 0.9300
N5 C20 1.312(5)
N5 C21 1.346(5)
N3 C20 1.342(5)
N3 N4 1.364(5)
N3 C17 1.437(5)
C13 C12 1.324(5)
C13 C14 1.461(5)
C13 H13 0.9300
C21 N4 1.313(5)
C21 H21 0.9300
C20 H20 0.9300
C17 C18 1.360(5)
C18 H18 0.9300
C10 C11 1.354(5)
C10 C12 1.466(5)
C10 C9 1.495(5)
C9 C6 1.533(5)
C9 H9A 0.9700
C9 H9B 0.9700
C11 C4 1.444(5)
C11 H11 0.9300
C12 H12 0.9300
C6 C5 1.524(5)
C6 C8 1.526(5)
C6 C7 1.531(6)
C5 C4 1.494(6)
C5 H5A 0.9700
C5 H5B 0.9700
C4 C2 1.357(5)
C1 N1 1.131(5)
C1 C2 1.452(6)
C2 C3 1.424(6)
C3 N2 1.153(5)
C8 H8A 0.9600
C8 H8B 0.9600
C8 H8C 0.9600
C7 H7A 0.9600
C7 H7B 0.9600
C7 H7C 0.9600

loop_
_geom_hbond_atom_site_label_D
_geom_hbond_atom_site_label_H
_geom_hbond_atom_site_label_A
_geom_hbond_site_symmetry_A
_geom_hbond_distance_DH
_geom_hbond_distance_HA
_geom_hbond_distance_DA
_geom_hbond_angle_DHA
C20 H20 N2 6_566 0.93 2.48 3.354(7) 157

loop_
_geom_torsion_atom_site_label_1
_geom_torsion_atom_site_label_2
_geom_torsion_atom_site_label_3
_geom_torsion_atom_site_label_4
_geom_torsion
C14 C15 C16 C17 -0.6(7)
C20 N5 C21 N4 -0.1(5)
Hg1 N5 C21 N4 -175.7(3)
C21 N5 C20 N3 -0.8(4)
Hg1 N5 C20 N3 174.5(2)
N4 N3 C20 N5 1.4(5)
C17 N3 C20 N5 -178.0(3)
C15 C16 C17 C18 1.0(6)
C15 C16 C17 N3 -177.2(4)
C20 N3 C17 C18 8.1(6)
N4 N3 C17 C18 -171.2(4)
C20 N3 C17 C16 -173.8(4)
N4 N3 C17 C16 6.9(5)
C16 C15 C14 C19 0.1(6)
C16 C15 C14 C13 -178.7(4)
C18 C19 C14 C15 0.0(6)
C18 C19 C14 C13 178.9(4)
C12 C13 C14 C15 15.6(7)
C12 C13 C14 C19 -163.3(4)
N5 C21 N4 N3 0.9(5)
C20 N3 N4 C21 -1.3(4)
C17 N3 N4 C21 178.1(3)
C16 C17 C18 C19 -0.9(6)
N3 C17 C18 C19 177.2(3)
C14 C19 C18 C17 0.4(6)
C11 C10 C9 C6 16.2(5)
C12 C10 C9 C6 -162.3(3)
C12 C10 C11 C4 -177.3(4)
C9 C10 C11 C4 4.1(6)
C14 C13 C12 C10 176.2(4)
C11 C10 C12 C13 -175.1(4)
C9 C10 C12 C13 3.4(6)
C10 C9 C6 C5 -45.2(4)
C10 C9 C6 C8 75.8(4)
C10 C9 C6 C7 -163.9(4)
C8 C6 C5 C4 -66.4(4)
C7 C6 C5 C4 175.1(4)
C9 C6 C5 C4 55.8(4)
C10 C11 C4 C2 -174.5(4)
C10 C11 C4 C5 7.5(6)
C6 C5 C4 C2 143.5(4)
C6 C5 C4 C11 -38.5(5)
C11 C4 C2 C3 4.7(6)
C5 C4 C2 C3 -177.4(4)
C11 C4 C2 C1 -174.2(4)
C5 C4 C2 C1 3.7(6)
